data_7157600
loop_
_publ_author_name
'Sarkar, Writhabrata'
'Bhowmik, Arup'
'Das, Sumit'
'Sulekha, Aiswarya Balaram'
'Mishra, Aniket'
'Deb, Indubhusan'

_publ_section_title
;
 Iridium-catalyzed direct C-H arylation of cyclic <i>N</i>-sulfonyl
 ketimines with arylsiloxanes at ambient temperature.
;
_journal_issue 36
_journal_name_full 'Organic &amp; biomolecular chemistry'
_journal_page_first 7074
_journal_page_last 7078
_journal_paper_doi 10.1039/d0ob01212b
_journal_volume 18
_journal_year 2020
_chemical_formula_moiety 'C20 H15 N O4 S'
_chemical_formula_sum 'C20 H15 N O4 S'
_chemical_formula_weight 365.39
_space_group_crystal_system monoclinic
_space_group_IT_number 14
_space_group_name_Hall '-P 2yn'
_space_group_name_H-M_alt 'P 1 21/n 1'
_atom_sites_solution_hydrogens geom
_atom_sites_solution_primary iterative
_audit_creation_date 2018-12-13
_audit_creation_method
;
Olex2 1.2
(compiled 2017.08.10 svn.r3458 for OlexSys, GUI svn.r5506)
;
_audit_update_record
;
2019-01-16 deposited with the CCDC.	2020-07-13 downloaded from the CCDC.
;
_cell_angle_alpha 90
_cell_angle_beta 93.585(10)
_cell_angle_gamma 90
_cell_formula_units_Z 4
_cell_length_a 8.107(7)
_cell_length_b 11.495(9)
_cell_length_c 19.194(16)
_cell_measurement_reflns_used 2667
_cell_measurement_temperature 298
_cell_measurement_theta_max 23.201
_cell_measurement_theta_min 2.671
_cell_volume 1785(3)
_computing_cell_refinement 'SAINT V8.38A (?, 2016)'
_computing_data_reduction 'SAINT V8.38A (?, 2016)'
_computing_molecular_graphics 'Olex2 (Dolomanov et al., 2009)'
_computing_publication_material 'Olex2 (Dolomanov et al., 2009)'
_computing_structure_refinement 'ShelXL (Sheldrick, 2015)'
_computing_structure_solution 'olex2.solve (Bourhis et al., 2015)'
_diffrn_ambient_temperature 298
_diffrn_measured_fraction_theta_full 0.989
_diffrn_measured_fraction_theta_max 0.973
_diffrn_measurement_device_type 'Bruker Apex-II CCD'
_diffrn_radiation_type MoK\a
_diffrn_radiation_wavelength 0.71073
_diffrn_reflns_av_R_equivalents 0.1755
_diffrn_reflns_av_unetI/netI 0.1126
_diffrn_reflns_Laue_measured_fraction_full 0.989
_diffrn_reflns_Laue_measured_fraction_max 0.973
_diffrn_reflns_limit_h_max 9
_diffrn_reflns_limit_h_min -10
_diffrn_reflns_limit_k_max 14
_diffrn_reflns_limit_k_min -14
_diffrn_reflns_limit_l_max 22
_diffrn_reflns_limit_l_min -23
_diffrn_reflns_number 22553
_diffrn_reflns_point_group_measured_fraction_full 0.989
_diffrn_reflns_point_group_measured_fraction_max 0.973
_diffrn_reflns_theta_full 25.242
_diffrn_reflns_theta_max 26.354
_diffrn_reflns_theta_min 2.066
_exptl_absorpt_coefficient_mu 0.206
_exptl_absorpt_correction_T_max 0.7455
_exptl_absorpt_correction_T_min 0.6296
_exptl_absorpt_correction_type multi-scan
_exptl_absorpt_process_details
'SADABS-2016/2 (Bruker,2016/2) was used for absorption correction. wR2(int) was 0.1276 before and 0.0720 after correction. The Ratio of minimum to maximum transmission is 0.8445. The \l/2 correction factor is Not present.'
_exptl_crystal_colour 'clear light colourless'
_exptl_crystal_colour_lustre clear
_exptl_crystal_colour_modifier light
_exptl_crystal_colour_primary colourless
_exptl_crystal_density_diffrn 1.359
_exptl_crystal_description block
_exptl_crystal_F_000 760
_exptl_crystal_preparation 'slow diffusion'
_exptl_crystal_recrystallization_method CDCl3:HEXANE
_exptl_crystal_size_max 0.6
_exptl_crystal_size_mid 0.2
_exptl_crystal_size_min 0.2
_refine_diff_density_max 0.609
_refine_diff_density_min -0.944
_refine_diff_density_rms 0.180
_refine_ls_extinction_method none
_refine_ls_goodness_of_fit_ref 0.966
_refine_ls_hydrogen_treatment constr
_refine_ls_matrix_type full
_refine_ls_number_parameters 236
_refine_ls_number_reflns 3549
_refine_ls_number_restraints 0
_refine_ls_restrained_S_all 0.966
_refine_ls_R_factor_all 0.1832
_refine_ls_R_factor_gt 0.0956
_refine_ls_shift/su_max 0.000
_refine_ls_shift/su_mean 0.000
_refine_ls_structure_factor_coef Fsqd
_refine_ls_weighting_details 'w=1/[\s^2^(Fo^2^)+(0.1922P)^2^] where P=(Fo^2^+2Fc^2^)/3'
_refine_ls_weighting_scheme calc
_refine_ls_wR_factor_gt 0.2265
_refine_ls_wR_factor_ref 0.3164
_reflns_Friedel_coverage 0.000
_reflns_number_gt 1698
_reflns_number_total 3549
_reflns_threshold_expression 'I > 2\s(I)'
_cod_data_source_file d0ob01212b2.cif
_cod_data_source_block ibd_um_02_265_0m_a
_cod_depositor_comments 'Adding full bibliography for 7157598--7157600.cif.'
_cod_database_code 7157600
_shelx_shelxl_version_number 2018/3
_shelx_space_group_comment
;
The symmetry employed for this shelxl refinement is uniquely defined
by the following loop, which should always be used as a source of
symmetry information in preference to the above space-group names.
They are only intended as comments.
;
_shelx_estimated_absorpt_t_max 0.960
_shelx_estimated_absorpt_t_min 0.886
_olex2_refinement_description
;
1. Fixed Uiso
 At 1.2 times of:
  All C(H) groups
 At 1.5 times of:
  All C(H,H,H) groups
2.a Aromatic/amide H refined with riding coordinates:
 C19(H19), C16(H16), C12(H12), C5(H5), C18(H18), C15(H15), C10(H10), C9(H9),
 C11(H11), C4(H4), C2(H2), C3(H3)
2.b Idealised Me refined as rotating group:
 C20(H20A,H20B,H20C)
;
_olex2_submission_special_instructions 'No special instructions were received'

loop_
_space_group_symop_operation_xyz
'x, y, z'
'-x+1/2, y+1/2, -z+1/2'
'-x, -y, -z'
'x-1/2, -y-1/2, z-1/2'

loop_
_atom_site_label
_atom_site_type_symbol
_atom_site_fract_x
_atom_site_fract_y
_atom_site_fract_z
_atom_site_U_iso_or_equiv
_atom_site_adp_type
_atom_site_occupancy
_atom_site_site_symmetry_order
_atom_site_calc_flag
_atom_site_refinement_flags_posn
_atom_site_refinement_flags_adp
_atom_site_refinement_flags_occupancy
_atom_site_disorder_assembly
_atom_site_disorder_group
S1 S 0.62505(18) 0.59657(10) 0.39920(7) 0.0694(5) Uani 1 1 d . . . . .
O2 O 0.7763(4) 0.5260(3) 0.43473(18) 0.0715(10) Uani 1 1 d . . . . .
O1 O 0.7734(5) -0.0160(3) 0.5143(2) 0.0854(12) Uani 1 1 d . . . . .
O4 O 0.6885(6) 0.6807(3) 0.3552(2) 0.0939(13) Uani 1 1 d . . . . .
N1 N 0.5209(5) 0.5023(3) 0.3522(2) 0.0612(10) Uani 1 1 d . . . . .
O3 O 0.5323(6) 0.6314(4) 0.4554(2) 0.0968(14) Uani 1 1 d . . . . .
C13 C 0.4839(6) 0.2223(4) 0.2807(2) 0.0584(11) Uani 1 1 d . . . . .
C14 C 0.5575(6) 0.1582(4) 0.3428(2) 0.0579(11) Uani 1 1 d . . . . .
C17 C 0.7037(6) 0.0354(4) 0.4549(3) 0.0656(13) Uani 1 1 d . . . . .
C19 C 0.5525(6) 0.1989(4) 0.4096(3) 0.0601(12) Uani 1 1 d . . . . .
H19 H 0.499579 0.269101 0.417228 0.072 Uiso 1 1 calc R . . . .
C6 C 0.7740(5) 0.3950(3) 0.3373(2) 0.0520(10) Uani 1 1 d . . . . .
C16 C 0.7068(8) -0.0090(4) 0.3895(3) 0.0776(15) Uani 1 1 d . . . . .
H16 H 0.755909 -0.080724 0.382288 0.093 Uiso 1 1 calc R . . . .
C12 C 0.3946(7) 0.1624(5) 0.2279(3) 0.0721(14) Uani 1 1 d . . . . .
H12 H 0.382690 0.082188 0.231120 0.087 Uiso 1 1 calc R . . . .
C1 C 0.8602(6) 0.4523(4) 0.3913(2) 0.0596(11) Uani 1 1 d . . . . .
C5 C 0.8615(6) 0.3202(4) 0.2961(3) 0.0633(12) Uani 1 1 d . . . . .
H5 H 0.806644 0.280402 0.259421 0.076 Uiso 1 1 calc R . . . .
C7 C 0.5970(5) 0.4158(4) 0.3248(2) 0.0531(10) Uani 1 1 d . . . . .
C8 C 0.4966(6) 0.3429(4) 0.2745(2) 0.0558(11) Uani 1 1 d . . . . .
C18 C 0.6229(6) 0.1392(4) 0.4654(3) 0.0637(12) Uani 1 1 d . . . . .
H18 H 0.616469 0.168453 0.510356 0.076 Uiso 1 1 calc R . . . .
C15 C 0.6365(7) 0.0533(4) 0.3335(3) 0.0763(15) Uani 1 1 d . . . . .
H15 H 0.642470 0.023844 0.288620 0.092 Uiso 1 1 calc R . . . .
C10 C 0.3317(7) 0.3380(6) 0.1656(3) 0.0842(17) Uani 1 1 d . . . . .
H10 H 0.280522 0.376303 0.127454 0.101 Uiso 1 1 calc R . . . .
C9 C 0.4181(6) 0.4003(4) 0.2183(3) 0.0695(14) Uani 1 1 d . . . . .
H9 H 0.423047 0.481005 0.215769 0.083 Uiso 1 1 calc R . . . .
C11 C 0.3235(7) 0.2208(6) 0.1708(3) 0.0854(17) Uani 1 1 d . . . . .
H11 H 0.268641 0.178623 0.135101 0.102 Uiso 1 1 calc R . . . .
C4 C 1.0304(7) 0.3049(5) 0.3097(4) 0.0808(16) Uani 1 1 d . . . . .
H4 H 1.088735 0.254694 0.282308 0.097 Uiso 1 1 calc R . . . .
C2 C 1.0293(7) 0.4381(6) 0.4050(3) 0.0784(15) Uani 1 1 d . . . . .
H2 H 1.085059 0.478128 0.441438 0.094 Uiso 1 1 calc R . . . .
C3 C 1.1109(7) 0.3644(6) 0.3641(4) 0.0858(17) Uani 1 1 d . . . . .
H3 H 1.224028 0.353872 0.372868 0.103 Uiso 1 1 calc R . . . .
C20 C 0.8547(9) -0.1254(5) 0.5073(4) 0.098(2) Uani 1 1 d . . . . .
H20A H 0.936707 -0.118550 0.473595 0.147 Uiso 1 1 calc GR . . . .
H20B H 0.775079 -0.183345 0.492181 0.147 Uiso 1 1 calc GR . . . .
H20C H 0.906918 -0.147777 0.551592 0.147 Uiso 1 1 calc GR . . . .

loop_
_atom_site_aniso_label
_atom_site_aniso_U_11
_atom_site_aniso_U_22
_atom_site_aniso_U_33
_atom_site_aniso_U_23
_atom_site_aniso_U_13
_atom_site_aniso_U_12
S1 0.0878(10) 0.0576(7) 0.0618(8) -0.0103(5) -0.0024(7) 0.0059(6)
O2 0.080(2) 0.077(2) 0.0557(19) -0.0079(16) -0.0090(17) 0.0075(17)
O1 0.105(3) 0.067(2) 0.083(3) 0.0127(19) -0.005(2) 0.0079(19)
O4 0.135(4) 0.062(2) 0.084(3) 0.0110(19) -0.002(3) -0.015(2)
N1 0.064(2) 0.058(2) 0.061(2) -0.0111(18) -0.0023(19) 0.0092(17)
O3 0.118(3) 0.092(3) 0.081(3) -0.032(2) 0.011(2) 0.026(2)
C13 0.063(3) 0.065(3) 0.048(2) -0.014(2) 0.010(2) -0.005(2)
C14 0.065(3) 0.055(2) 0.054(3) -0.009(2) 0.005(2) -0.003(2)
C17 0.072(3) 0.056(2) 0.069(3) 0.006(2) 0.006(2) -0.001(2)
C19 0.070(3) 0.053(2) 0.058(3) -0.005(2) 0.009(2) 0.003(2)
C6 0.055(2) 0.052(2) 0.049(2) 0.0017(18) 0.0015(19) 0.0028(18)
C16 0.103(4) 0.054(3) 0.076(4) -0.006(2) 0.012(3) 0.010(3)
C12 0.082(3) 0.078(3) 0.057(3) -0.019(3) 0.008(3) -0.012(3)
C1 0.063(3) 0.064(3) 0.052(3) 0.003(2) 0.000(2) 0.001(2)
C5 0.068(3) 0.062(2) 0.060(3) 0.005(2) 0.011(2) 0.002(2)
C7 0.059(3) 0.054(2) 0.047(2) 0.0003(18) 0.001(2) 0.0040(18)
C8 0.058(3) 0.064(3) 0.044(2) -0.006(2) 0.0009(19) 0.0009(19)
C18 0.078(3) 0.062(3) 0.052(3) -0.002(2) 0.009(2) 0.005(2)
C15 0.110(4) 0.061(3) 0.059(3) -0.011(2) 0.010(3) 0.007(3)
C10 0.086(4) 0.108(5) 0.056(3) -0.002(3) -0.014(3) -0.007(3)
C9 0.076(3) 0.076(3) 0.055(3) 0.004(2) -0.008(2) 0.000(2)
C11 0.081(4) 0.113(5) 0.061(3) -0.021(3) -0.007(3) -0.021(3)
C4 0.070(3) 0.082(3) 0.092(4) 0.013(3) 0.020(3) 0.018(3)
C2 0.060(3) 0.100(4) 0.073(4) 0.011(3) -0.009(3) -0.002(3)
C3 0.058(3) 0.110(4) 0.089(4) 0.030(4) 0.006(3) 0.012(3)
C20 0.112(5) 0.064(3) 0.117(5) 0.018(3) -0.005(4) 0.013(3)

loop_
_atom_type_symbol
_atom_type_description
_atom_type_scat_dispersion_real
_atom_type_scat_dispersion_imag
_atom_type_scat_source
C C 0.0033 0.0016 'International Tables Vol C Tables 4.2.6.8 and 6.1.1.4'
H H 0.0000 0.0000 'International Tables Vol C Tables 4.2.6.8 and 6.1.1.4'
N N 0.0061 0.0033 'International Tables Vol C Tables 4.2.6.8 and 6.1.1.4'
O O 0.0106 0.0060 'International Tables Vol C Tables 4.2.6.8 and 6.1.1.4'
S S 0.1246 0.1234 'International Tables Vol C Tables 4.2.6.8 and 6.1.1.4'

loop_
_geom_angle_atom_site_label_1
_geom_angle_atom_site_label_2
_geom_angle_atom_site_label_3
_geom_angle
_geom_angle_site_symmetry_1
_geom_angle_site_symmetry_3
_geom_angle_publ_flag
O2 S1 N1 105.08(19) . . ?
O4 S1 O2 108.0(3) . . ?
O4 S1 N1 109.0(2) . . ?
O4 S1 O3 119.8(3) . . ?
O3 S1 O2 104.6(3) . . ?
O3 S1 N1 109.4(3) . . ?
C1 O2 S1 116.5(3) . . ?
C17 O1 C20 118.0(5) . . ?
C7 N1 S1 119.7(3) . . ?
C12 C13 C14 120.1(4) . . ?
C12 C13 C8 117.9(5) . . ?
C8 C13 C14 122.0(4) . . ?
C19 C14 C13 123.1(4) . . ?
C19 C14 C15 117.4(4) . . ?
C15 C14 C13 119.5(4) . . ?
O1 C17 C18 115.1(5) . . ?
C16 C17 O1 125.2(5) . . ?
C16 C17 C18 119.7(5) . . ?
C18 C19 C14 121.9(4) . . ?
C1 C6 C5 118.0(4) . . ?
C1 C6 C7 119.4(4) . . ?
C5 C6 C7 122.6(4) . . ?
C17 C16 C15 119.6(5) . . ?
C11 C12 C13 120.7(5) . . ?
C6 C1 O2 119.7(4) . . ?
C6 C1 C2 122.2(5) . . ?
C2 C1 O2 118.0(5) . . ?
C4 C5 C6 120.2(5) . . ?
N1 C7 C6 123.1(4) . . ?
N1 C7 C8 116.2(4) . . ?
C6 C7 C8 120.6(4) . . ?
C13 C8 C7 123.1(4) . . ?
C9 C8 C13 120.4(4) . . ?
C9 C8 C7 116.4(4) . . ?
C19 C18 C17 119.8(5) . . ?
C14 C15 C16 121.5(5) . . ?
C11 C10 C9 118.9(5) . . ?
C8 C9 C10 120.4(5) . . ?
C10 C11 C12 121.5(5) . . ?
C3 C4 C5 119.6(5) . . ?
C3 C2 C1 118.4(6) . . ?
C2 C3 C4 121.6(5) . . ?

loop_
_geom_bond_atom_site_label_1
_geom_bond_atom_site_label_2
_geom_bond_distance
_geom_bond_site_symmetry_2
_geom_bond_publ_flag
S1 O2 1.588(4) . ?
S1 O4 1.402(4) . ?
S1 N1 1.614(4) . ?
S1 O3 1.411(4) . ?
O2 C1 1.394(6) . ?
O1 C17 1.374(6) . ?
O1 C20 1.430(6) . ?
N1 C7 1.299(6) . ?
C13 C14 1.494(7) . ?
C13 C12 1.390(7) . ?
C13 C8 1.396(7) . ?
C14 C19 1.367(7) . ?
C14 C15 1.382(7) . ?
C17 C16 1.357(8) . ?
C17 C18 1.383(7) . ?
C19 C18 1.367(7) . ?
C6 C1 1.380(6) . ?
C6 C5 1.391(6) . ?
C6 C7 1.460(6) . ?
C16 C15 1.383(8) . ?
C12 C11 1.380(8) . ?
C1 C2 1.389(7) . ?
C5 C4 1.389(8) . ?
C7 C8 1.483(6) . ?
C8 C9 1.385(7) . ?
C10 C9 1.392(7) . ?
C10 C11 1.353(9) . ?
C4 C3 1.378(9) . ?
C2 C3 1.356(9) . ?
